data_4500043
loop_
_publ_author_name
'Emilie Voisin'
'Thierry Maris'
'James D. Wuest'

_publ_section_title
;
 Crystal Structures of Spiroborates Derived from 2,2'-Dihydroxybiphenyl
;
_journal_name_full 'Cryst. Growth & Design'
_journal_page_first 308
_journal_page_last 318
_journal_paper_doi 10.1021/cg700803k
_journal_volume 8
_journal_year 2008
_chemical_compound_source 'Synthesized by the authors. See text'
_chemical_formula_moiety 'C20 H44 N, C24 H16 B O4 '
_chemical_formula_sum 'C44 H60 B N O4'
_chemical_formula_weight 677.74
_chemical_name_systematic
; 
 ? 
;
_space_group_IT_number 14
_symmetry_cell_setting monoclinic
_symmetry_space_group_name_Hall '-P 2ybc'
_symmetry_space_group_name_H-M 'P 1 21/c 1'
_atom_sites_solution_hydrogens geom
_atom_sites_solution_primary direct
_atom_sites_solution_secondary difmap
_audit_creation_method SHELXL-97
_cell_angle_alpha 90.00
_cell_angle_beta 94.518(9)
_cell_angle_gamma 90.00
_cell_formula_units_Z 4
_cell_length_a 12.041(4)
_cell_length_b 17.599(5)
_cell_length_c 19.680(6)
_cell_measurement_reflns_used 16163
_cell_measurement_temperature 280(2)
_cell_measurement_theta_max 68.14
_cell_measurement_theta_min 2.27
_cell_volume 4157(2)
_computing_cell_refinement 'SMART (Bruker, 2003)'
_computing_data_collection 'SMART (Bruker, 2003)'
_computing_data_reduction 'SAINT (Bruker, 2004)'
_computing_molecular_graphics 'SHELXTL (Bruker, 1997)'
_computing_publication_material 'UdMX (local program)'
_computing_structure_refinement 'SHELXL97 (Sheldrick, 1997)'
_computing_structure_solution 'SHELXS97 (Sheldrick, 1997)'
_diffrn_ambient_temperature 280(2)
_diffrn_detector_area_resol_mean 5.5
_diffrn_measured_fraction_theta_full 0.990
_diffrn_measured_fraction_theta_max 0.990
_diffrn_measurement_device_type 'Bruker Smart 6000'
_diffrn_measurement_method \w
_diffrn_radiation_monochromator 'Montel 200 optics'
_diffrn_radiation_source 'Rotating Anode'
_diffrn_radiation_type CuK\a
_diffrn_radiation_wavelength 1.54178
_diffrn_reflns_av_R_equivalents 0.038
_diffrn_reflns_av_sigmaI/netI 0.1408
_diffrn_reflns_limit_h_max 14
_diffrn_reflns_limit_h_min -14
_diffrn_reflns_limit_k_max 21
_diffrn_reflns_limit_k_min -21
_diffrn_reflns_limit_l_max 23
_diffrn_reflns_limit_l_min -23
_diffrn_reflns_number 50429
_diffrn_reflns_theta_full 68.22
_diffrn_reflns_theta_max 68.22
_diffrn_reflns_theta_min 3.37
_diffrn_standards_decay_% 1.38
_diffrn_standards_number 150
_exptl_absorpt_coefficient_mu 0.522
_exptl_absorpt_correction_T_max 0.9600
_exptl_absorpt_correction_T_min 0.8500
_exptl_absorpt_correction_type multi-scan
_exptl_absorpt_process_details 'Sadabs (Sheldrick,1996)'
_exptl_crystal_colour Colorless
_exptl_crystal_density_diffrn 1.083
_exptl_crystal_density_method 'not measured'
_exptl_crystal_description block
_exptl_crystal_F_000 1472
_exptl_crystal_size_max 0.12
_exptl_crystal_size_mid 0.10
_exptl_crystal_size_min 0.06
_refine_diff_density_max 0.239
_refine_diff_density_min -0.217
_refine_diff_density_rms 0.055
_refine_ls_extinction_method none
_refine_ls_goodness_of_fit_ref 1.036
_refine_ls_hydrogen_treatment constr
_refine_ls_matrix_type full
_refine_ls_number_parameters 479
_refine_ls_number_reflns 7528
_refine_ls_number_restraints 179
_refine_ls_restrained_S_all 1.023
_refine_ls_R_factor_all 0.0717
_refine_ls_R_factor_gt 0.0600
_refine_ls_shift/su_max 0.000
_refine_ls_shift/su_mean 0.000
_refine_ls_structure_factor_coef Fsqd
_refine_ls_weighting_details 'calc w=1/[\s^2^(Fo^2^)+(0.0270P)^2^] where P=(Fo^2^+2Fc^2^)/3'
_refine_ls_weighting_scheme calc
_refine_ls_wR_factor_gt 0.1341
_refine_ls_wR_factor_ref 0.1354
_reflns_number_gt 4020
_reflns_number_total 7528
_reflns_threshold_expression I>2\s(I)
_cod_data_source_file deposit.cif
_cod_data_source_block jiw917
_cod_original_sg_symbol_H-M P21/c
_cod_database_code 4500043

loop_
_symmetry_equiv_pos_as_xyz
'x, y, z'
'-x, y+1/2, -z+1/2'
'-x, -y, -z'
'x, -y-1/2, z-1/2'

loop_
_atom_site_label
_atom_site_type_symbol
_atom_site_fract_x
_atom_site_fract_y
_atom_site_fract_z
_atom_site_U_iso_or_equiv
_atom_site_adp_type
_atom_site_occupancy
_atom_site_symmetry_multiplicity
_atom_site_calc_flag
_atom_site_refinement_flags
_atom_site_disorder_assembly
_atom_site_disorder_group
B1 B 0.0836(2) 0.27892(15) 0.13910(13) 0.0274(6) Uani 1 1 d . . .
O1 O 0.19647(12) 0.28017(8) 0.17267(8) 0.0301(4) Uani 1 1 d . . .
O2 O 0.07416(13) 0.23548(8) 0.07625(8) 0.0314(4) Uani 1 1 d . . .
O3 O 0.01451(13) 0.25043(9) 0.19126(8) 0.0335(4) Uani 1 1 d . . .
O4 O 0.04703(13) 0.35703(9) 0.11603(8) 0.0339(4) Uani 1 1 d . . .
C10 C 0.2839(2) 0.28541(14) 0.13210(13) 0.0343(6) Uani 1 1 d . . .
C11 C 0.3085(2) 0.22495(13) 0.09063(13) 0.0323(6) Uani 1 1 d . . .
C12 C 0.4028(2) 0.23165(14) 0.05366(13) 0.0360(6) Uani 1 1 d . . .
H12 H 0.4219 0.1916 0.0261 0.043 Uiso 1 1 calc . . .
C13 C 0.4682(2) 0.29626(14) 0.05707(14) 0.0414(7) Uani 1 1 d . . .
H13 H 0.5291 0.2998 0.0309 0.050 Uiso 1 1 calc . . .
C14 C 0.44380(19) 0.35477(13) 0.09862(12) 0.0320(6) Uani 1 1 d . . .
H14 H 0.4892 0.3976 0.1017 0.038 Uiso 1 1 calc . . .
C15 C 0.3492(2) 0.35068(14) 0.13721(13) 0.0365(6) Uani 1 1 d . . .
H15 H 0.3313 0.3907 0.1652 0.044 Uiso 1 1 calc . . .
C20 C 0.1211(2) 0.16470(14) 0.07897(13) 0.0371(6) Uani 1 1 d . . .
C21 C 0.2372(2) 0.15796(13) 0.08472(13) 0.0386(6) Uani 1 1 d . . .
C22 C 0.28348(19) 0.08322(13) 0.08530(13) 0.0320(6) Uani 1 1 d . . .
H22 H 0.3604 0.0771 0.0911 0.038 Uiso 1 1 calc . . .
C23 C 0.2182(2) 0.02182(14) 0.07770(13) 0.0402(6) Uani 1 1 d . . .
H23 H 0.2509 -0.0260 0.0777 0.048 Uiso 1 1 calc . . .
C24 C 0.1059(2) 0.02735(13) 0.07001(12) 0.0353(6) Uani 1 1 d . . .
H24 H 0.0627 -0.0163 0.0645 0.042 Uiso 1 1 calc . . .
C25 C 0.0537(2) 0.10047(13) 0.07029(13) 0.0349(6) Uani 1 1 d . . .
H25 H -0.0235 0.1050 0.0648 0.042 Uiso 1 1 calc . . .
C30 C -0.0956(2) 0.26675(13) 0.18882(12) 0.0326(6) Uani 1 1 d . . .
C31 C -0.1361(2) 0.33956(15) 0.19768(13) 0.0411(6) Uani 1 1 d . . .
C32 C -0.2509(2) 0.35016(14) 0.20384(13) 0.0363(6) Uani 1 1 d . . .
H32 H -0.2783 0.3985 0.2118 0.044 Uiso 1 1 calc . . .
C33 C -0.3211(2) 0.29041(15) 0.19826(14) 0.0422(7) Uani 1 1 d . . .
H33 H -0.3966 0.2979 0.2030 0.051 Uiso 1 1 calc . . .
C34 C -0.28495(19) 0.22233(14) 0.18632(12) 0.0321(6) Uani 1 1 d . . .
H34 H -0.3359 0.1826 0.1812 0.038 Uiso 1 1 calc . . .
C35 C -0.17043(19) 0.20680(13) 0.18084(13) 0.0325(6) Uani 1 1 d . . .
H35 H -0.1461 0.1578 0.1722 0.039 Uiso 1 1 calc . . .
C40 C 0.0308(2) 0.40989(14) 0.16446(14) 0.0394(6) Uani 1 1 d . . .
C41 C -0.0596(2) 0.40390(14) 0.20538(14) 0.0427(7) Uani 1 1 d . . .
C42 C -0.0720(2) 0.46556(13) 0.25145(12) 0.0348(6) Uani 1 1 d . . .
H42 H -0.1313 0.4643 0.2790 0.042 Uiso 1 1 calc . . .
C43 C -0.0040(2) 0.52394(13) 0.25689(13) 0.0357(6) Uani 1 1 d . . .
H43 H -0.0172 0.5623 0.2877 0.043 Uiso 1 1 calc . . .
C44 C 0.0869(2) 0.53019(14) 0.21819(13) 0.0380(6) Uani 1 1 d . . .
H44 H 0.1346 0.5717 0.2225 0.046 Uiso 1 1 calc . . .
C45 C 0.1038(2) 0.47120(14) 0.17216(13) 0.0374(6) Uani 1 1 d . . .
H45 H 0.1651 0.4731 0.1463 0.045 Uiso 1 1 calc . . .
N50 N 0.1417(2) 0.21398(15) 0.38136(14) 0.0654(7) Uani 1 1 d . A 1
C61 C 0.1941(2) 0.18161(17) 0.31933(16) 0.0564(8) Uani 1 1 d U A 1
H61A H 0.1614 0.1323 0.3086 0.068 Uiso 1 1 calc R A 1
H61B H 0.1759 0.2147 0.2806 0.068 Uiso 1 1 calc R A 1
C62 C 0.3203(2) 0.17294(17) 0.32914(16) 0.0575(8) Uani 1 1 d U A 1
H62A H 0.3414 0.1449 0.3706 0.069 Uiso 1 1 calc R A 1
H62B H 0.3559 0.2224 0.3322 0.069 Uiso 1 1 calc R A 1
C63 C 0.3548(2) 0.12966(17) 0.26699(16) 0.0533(8) Uani 1 1 d U A 1
H63A H 0.3258 0.1561 0.2261 0.064 Uiso 1 1 calc R A 1
H63B H 0.3209 0.0796 0.2664 0.064 Uiso 1 1 calc R A 1
C64 C 0.4810(4) 0.1206(3) 0.2650(3) 0.0474(14) Uani 0.50 1 d PU A 1
H64A H 0.4970 0.0934 0.2240 0.057 Uiso 1 1 calc R A 1
H64B H 0.5156 0.1703 0.2638 0.057 Uiso 1 1 calc R A 1
C65 C 0.5295(6) 0.0771(3) 0.3276(3) 0.073(2) Uani 0.50 1 d PU A 1
H65A H 0.4904 0.0911 0.3664 0.109 Uiso 1 1 calc R A 1
H65B H 0.6070 0.0893 0.3362 0.109 Uiso 1 1 calc R A 1
H65C H 0.5214 0.0234 0.3197 0.109 Uiso 1 1 calc R A 1
C64B C 0.4172(6) 0.0756(4) 0.2807(3) 0.0573(16) Uiso 0.50 1 d PU B 2
C65B C 0.5295(5) 0.0400(3) 0.2697(3) 0.0517(15) Uiso 0.50 1 d PU B 2
C66 C 0.1645(3) 0.16031(19) 0.44321(18) 0.0693(9) Uani 1 1 d U A 1
H66A H 0.2440 0.1589 0.4557 0.083 Uiso 1 1 calc R A 1
H66B H 0.1284 0.1806 0.4816 0.083 Uiso 1 1 calc R A 1
C67 C 0.1227(3) 0.07887(17) 0.42894(18) 0.0627(9) Uani 1 1 d U A 1
H67A H 0.1498 0.0603 0.3869 0.075 Uiso 1 1 calc R A 1
H67B H 0.0419 0.0780 0.4242 0.075 Uiso 1 1 calc R A 1
C68 C 0.1664(3) 0.02823(18) 0.48920(18) 0.0690(9) Uani 1 1 d U A 1
H68A H 0.2414 0.0457 0.5024 0.083 Uiso 1 1 calc R A 1
H68B H 0.1220 0.0409 0.5267 0.083 Uiso 1 1 calc R A 1
C69 C 0.1724(4) -0.0579(3) 0.4874(3) 0.0591(17) Uani 0.50 1 d PDU A 1
H69A H 0.1252 -0.0769 0.4489 0.071 Uiso 1 1 calc R A 1
H69B H 0.1454 -0.0786 0.5288 0.071 Uiso 1 1 calc R A 1
C70 C 0.2933(4) -0.0838(3) 0.4813(3) 0.0521(15) Uani 0.50 1 d PDU A 1
H70A H 0.3382 -0.0407 0.4715 0.078 Uiso 1 1 calc R A 1
H70B H 0.2952 -0.1202 0.4452 0.078 Uiso 1 1 calc R A 1
H70C H 0.3219 -0.1065 0.5234 0.078 Uiso 1 1 calc R A 1
C69B C 0.2813(5) -0.0028(3) 0.4722(3) 0.0590(16) Uiso 0.50 1 d PDU C 2
C70B C 0.3181(5) -0.0587(4) 0.5298(3) 0.0629(18) Uiso 0.50 1 d PDU C 2
C71 C 0.0190(2) 0.22042(14) 0.35976(14) 0.0414(6) Uani 1 1 d U A 1
H71A H -0.0091 0.1705 0.3464 0.050 Uiso 1 1 calc R A 1
H71B H 0.0096 0.2531 0.3201 0.050 Uiso 1 1 calc R A 1
C72 C -0.0513(2) 0.25201(16) 0.41511(15) 0.0500(7) Uani 1 1 d U A 1
H72A H -0.0434 0.2197 0.4551 0.060 Uiso 1 1 calc R A 1
H72B H -0.0258 0.3026 0.4282 0.060 Uiso 1 1 calc R A 1
C73 C -0.1738(2) 0.25490(18) 0.38726(16) 0.0582(8) Uani 1 1 d U A 1
H73A H -0.1803 0.2845 0.3456 0.070 Uiso 1 1 calc R A 1
H73B H -0.1997 0.2038 0.3764 0.070 Uiso 1 1 calc R A 1
C74 C -0.2473(3) 0.29031(19) 0.43900(19) 0.0726(10) Uani 1 1 d U A 1
H74A H -0.2456 0.2585 0.4793 0.087 Uiso 1 1 calc R A 1
H74B H -0.2180 0.3398 0.4526 0.087 Uiso 1 1 calc R A 1
C75 C -0.3679(3) 0.29883(17) 0.40880(18) 0.0644(9) Uani 1 1 d U A 1
H75A H -0.3691 0.3026 0.3601 0.097 Uiso 1 1 calc R A 1
H75B H -0.3998 0.3439 0.4266 0.097 Uiso 1 1 calc R A 1
H75C H -0.4103 0.2553 0.4208 0.097 Uiso 1 1 calc R A 1
C76 C 0.1909(2) 0.29043(15) 0.40292(15) 0.0507(7) Uani 1 1 d U A 1
H76A H 0.2703 0.2844 0.4142 0.061 Uiso 1 1 calc R A 1
H76B H 0.1579 0.3071 0.4437 0.061 Uiso 1 1 calc R A 1
C77 C 0.1725(3) 0.35212(16) 0.34799(15) 0.0552(8) Uani 1 1 d U A 1
H77A H 0.0935 0.3583 0.3355 0.066 Uiso 1 1 calc R A 1
H77B H 0.2087 0.3377 0.3076 0.066 Uiso 1 1 calc R A 1
C78 C 0.2222(3) 0.42709(18) 0.37697(17) 0.0634(9) Uani 1 1 d U A 1
H78A H 0.1877 0.4708 0.3538 0.076 Uiso 1 1 calc R A 1
H78B H 0.2144 0.4313 0.4255 0.076 Uiso 1 1 calc R A 1
C79 C 0.3445(6) 0.4190(4) 0.3620(4) 0.077(2) Uani 0.50 1 d PDU A 1
H79A H 0.3517 0.4164 0.3133 0.093 Uiso 1 1 calc R A 1
H79B H 0.3772 0.3737 0.3834 0.093 Uiso 1 1 calc R A 1
C80 C 0.4020(5) 0.4924(3) 0.3932(3) 0.0634(19) Uani 0.50 1 d PDU A 1
H80A H 0.3526 0.5349 0.3858 0.095 Uiso 1 1 calc R A 1
H80B H 0.4695 0.5018 0.3717 0.095 Uiso 1 1 calc R A 1
H80C H 0.4190 0.4853 0.4413 0.095 Uiso 1 1 calc R A 1
C79B C 0.3467(6) 0.4385(4) 0.3968(4) 0.059(2) Uiso 0.50 1 d PDU D 2
C80B C 0.3616(7) 0.5249(4) 0.4140(4) 0.071(2) Uiso 0.50 1 d PDU D 2

loop_
_atom_site_aniso_label
_atom_site_aniso_U_11
_atom_site_aniso_U_22
_atom_site_aniso_U_33
_atom_site_aniso_U_23
_atom_site_aniso_U_13
_atom_site_aniso_U_12
B1 0.0250(14) 0.0323(15) 0.0244(15) 0.0057(11) -0.0015(11) 0.0032(12)
O1 0.0297(9) 0.0349(9) 0.0261(9) -0.0020(7) 0.0040(7) 0.0016(7)
O2 0.0313(9) 0.0305(9) 0.0327(10) -0.0004(7) 0.0039(7) 0.0037(7)
O3 0.0319(9) 0.0367(9) 0.0322(10) 0.0004(7) 0.0045(7) -0.0018(7)
O4 0.0353(10) 0.0346(9) 0.0321(10) 0.0046(7) 0.0036(7) -0.0006(8)
C10 0.0304(14) 0.0405(15) 0.0325(15) -0.0005(11) 0.0056(11) -0.0056(11)
C11 0.0323(14) 0.0284(13) 0.0362(15) 0.0023(11) 0.0027(11) 0.0020(10)
C12 0.0392(15) 0.0376(15) 0.0307(15) 0.0043(11) 0.0001(11) 0.0016(11)
C13 0.0463(17) 0.0380(15) 0.0403(17) 0.0055(12) 0.0064(13) -0.0017(12)
C14 0.0339(14) 0.0334(14) 0.0285(14) -0.0014(10) 0.0003(11) 0.0009(11)
C15 0.0341(14) 0.0382(15) 0.0366(16) 0.0006(11) -0.0009(12) -0.0053(12)
C20 0.0390(15) 0.0349(15) 0.0367(16) 0.0043(11) -0.0010(12) -0.0032(12)
C21 0.0419(16) 0.0306(14) 0.0429(17) 0.0026(11) 0.0024(12) 0.0008(12)
C22 0.0292(13) 0.0351(14) 0.0316(14) -0.0009(10) 0.0024(10) -0.0076(11)
C23 0.0431(17) 0.0386(15) 0.0397(17) 0.0042(12) 0.0082(12) 0.0055(12)
C24 0.0353(15) 0.0358(14) 0.0340(15) -0.0011(11) -0.0020(11) 0.0013(12)
C25 0.0319(14) 0.0348(14) 0.0379(16) -0.0043(11) 0.0029(11) -0.0003(11)
C30 0.0377(15) 0.0310(14) 0.0293(14) 0.0005(10) 0.0032(11) 0.0003(11)
C31 0.0454(17) 0.0423(16) 0.0357(16) 0.0010(12) 0.0044(12) 0.0011(13)
C32 0.0366(15) 0.0370(15) 0.0357(15) 0.0021(11) 0.0057(11) 0.0031(12)
C33 0.0386(16) 0.0464(17) 0.0410(17) 0.0025(12) -0.0018(12) -0.0062(13)
C34 0.0297(14) 0.0348(14) 0.0326(14) 0.0034(11) 0.0081(10) 0.0044(11)
C35 0.0301(14) 0.0299(13) 0.0375(15) 0.0066(10) 0.0035(11) -0.0030(11)
C40 0.0343(15) 0.0432(16) 0.0403(17) -0.0025(12) 0.0012(12) 0.0030(12)
C41 0.0469(17) 0.0402(16) 0.0411(17) 0.0047(12) 0.0030(13) -0.0008(13)
C42 0.0406(15) 0.0353(14) 0.0290(15) -0.0030(11) 0.0055(11) 0.0061(12)
C43 0.0377(15) 0.0288(14) 0.0405(16) 0.0019(11) 0.0022(12) -0.0019(11)
C44 0.0344(14) 0.0382(15) 0.0412(16) 0.0010(12) 0.0020(12) -0.0003(12)
C45 0.0384(15) 0.0347(14) 0.0392(16) 0.0028(11) 0.0031(12) -0.0012(12)
N50 0.0682(19) 0.0751(19) 0.0531(18) 0.0023(14) 0.0057(14) 0.0037(15)
C61 0.058(2) 0.0542(19) 0.057(2) -0.0038(15) 0.0041(16) 0.0034(15)
C62 0.0506(19) 0.067(2) 0.055(2) 0.0031(16) 0.0049(15) 0.0030(15)
C63 0.0477(18) 0.0560(19) 0.056(2) 0.0002(15) 0.0001(15) -0.0067(14)
C64 0.045(3) 0.052(4) 0.045(4) 0.003(3) 0.009(3) 0.007(3)
C65 0.106(6) 0.041(4) 0.071(5) 0.011(3) 0.009(4) 0.005(4)
C66 0.069(2) 0.077(2) 0.062(2) 0.0024(18) 0.0070(18) 0.0004(18)
C67 0.052(2) 0.066(2) 0.071(2) 0.0040(17) 0.0113(17) 0.0079(16)
C68 0.073(2) 0.065(2) 0.069(2) 0.0000(18) 0.0095(19) 0.0001(18)
C69 0.058(4) 0.063(4) 0.057(4) 0.009(3) 0.008(3) 0.008(3)
C70 0.052(4) 0.048(3) 0.057(4) 0.009(3) 0.008(3) 0.013(3)
C71 0.0402(16) 0.0360(15) 0.0475(17) -0.0001(12) 0.0003(13) 0.0021(12)
C72 0.0552(18) 0.0479(17) 0.0464(18) -0.0070(13) 0.0019(14) 0.0035(14)
C73 0.0544(19) 0.063(2) 0.057(2) 0.0042(16) 0.0016(16) 0.0024(15)
C74 0.073(2) 0.074(2) 0.071(3) 0.0141(19) 0.0056(19) -0.0042(19)
C75 0.058(2) 0.061(2) 0.074(2) -0.0001(17) 0.0037(17) -0.0031(16)
C76 0.0497(18) 0.0556(18) 0.0469(19) -0.0008(14) 0.0042(14) -0.0054(14)
C77 0.063(2) 0.0563(19) 0.0462(19) -0.0005(14) 0.0042(15) 0.0027(16)
C78 0.068(2) 0.067(2) 0.055(2) -0.0003(16) 0.0073(17) 0.0080(17)
C79 0.086(6) 0.087(5) 0.060(5) -0.016(5) 0.008(4) -0.002(4)
C80 0.065(5) 0.062(5) 0.062(5) -0.011(3) -0.005(4) 0.010(4)

loop_
_atom_type_symbol
_atom_type_description
_atom_type_scat_dispersion_real
_atom_type_scat_dispersion_imag
_atom_type_scat_source
C C 0.0181 0.0091 'International Tables Vol C Tables 4.2.6.8 and 6.1.1.4'
H H 0.0000 0.0000 'International Tables Vol C Tables 4.2.6.8 and 6.1.1.4'
B B 0.0090 0.0039 'International Tables Vol C Tables 4.2.6.8 and 6.1.1.4'
N N 0.0311 0.0180 'International Tables Vol C Tables 4.2.6.8 and 6.1.1.4'
O O 0.0492 0.0322 'International Tables Vol C Tables 4.2.6.8 and 6.1.1.4'

loop_
_geom_angle_atom_site_label_1
_geom_angle_atom_site_label_2
_geom_angle_atom_site_label_3
_geom_angle
_geom_angle_publ_flag
O2 B1 O3 114.1(2) y
O2 B1 O1 113.6(2) y
O3 B1 O1 104.36(18) y
O2 B1 O4 102.89(18) y
O3 B1 O4 110.93(19) y
O1 B1 O4 111.22(19) y
C10 O1 B1 117.75(18) y
C20 O2 B1 116.25(19) y
C30 O3 B1 120.85(18) y
C40 O4 B1 118.02(19) y
O1 C10 C11 120.0(2) y
O1 C10 C15 117.9(2) y
C11 C10 C15 122.0(2) y
C10 C11 C12 117.4(2) y
C10 C11 C21 121.0(2) y
C12 C11 C21 121.5(2) y
C13 C12 C11 121.7(2) y
C13 C12 H12 119.1 ?
C11 C12 H12 119.1 ?
C14 C13 C12 120.2(2) y
C14 C13 H13 119.9 ?
C12 C13 H13 119.9 ?
C13 C14 C15 120.2(2) y
C13 C14 H14 119.9 ?
C15 C14 H14 119.9 ?
C10 C15 C14 118.4(2) y
C10 C15 H15 120.8 ?
C14 C15 H15 120.8 ?
O2 C20 C25 120.0(2) y
O2 C20 C21 119.2(2) y
C25 C20 C21 120.6(2) y
C20 C21 C22 117.8(2) y
C20 C21 C11 121.1(2) y
C22 C21 C11 121.1(2) y
C23 C22 C21 121.1(2) y
C23 C22 H22 119.4 ?
C21 C22 H22 119.4 ?
C22 C23 C24 121.9(2) y
C22 C23 H23 119.1 ?
C24 C23 H23 119.1 ?
C23 C24 C25 120.0(2) y
C23 C24 H24 120 ?
C25 C24 H24 120 ?
C20 C25 C24 118.5(2) y
C20 C25 H25 120.8 ?
C24 C25 H25 120.8 ?
O3 C30 C31 123.0(2) y
O3 C30 C35 117.9(2) y
C31 C30 C35 119.1(2) y
C30 C31 C32 119.3(2) y
C30 C31 C41 120.4(2) y
C32 C31 C41 120.2(2) y
C33 C32 C31 120.2(2) y
C33 C32 H32 119.9 ?
C31 C32 H32 119.9 ?
C34 C33 C32 121.0(3) y
C34 C33 H33 119.5 ?
C32 C33 H33 119.5 ?
C33 C34 C35 122.1(2) y
C33 C34 H34 118.9 ?
C35 C34 H34 118.9 ?
C30 C35 C34 118.1(2) y
C30 C35 H35 121 ?
C34 C35 H35 121 ?
O4 C40 C45 118.9(2) y
O4 C40 C41 120.7(2) y
C45 C40 C41 120.4(2) y
C40 C41 C42 115.5(2) y
C40 C41 C31 120.5(2) y
C42 C41 C31 124.0(2) y
C43 C42 C41 123.4(2) y
C43 C42 H42 118.3 ?
C41 C42 H42 118.3 ?
C42 C43 C44 122.1(2) y
C42 C43 H43 118.9 ?
C44 C43 H43 118.9 ?
C43 C44 C45 117.2(2) y
C43 C44 H44 121.4 ?
C45 C44 H44 121.4 ?
C40 C45 C44 121.4(2) y
C40 C45 H45 119.3 ?
C44 C45 H45 119.3 ?
C71 N50 C76 111.4(2) y
C71 N50 C61 105.1(2) y
C76 N50 C61 112.2(2) y
C71 N50 C66 112.1(2) y
C76 N50 C66 106.3(2) y
C61 N50 C66 110.0(2) y
C62 C61 N50 114.0(2) y
C62 C61 H61A 108.8 ?
N50 C61 H61A 108.8 ?
C62 C61 H61B 108.8 ?
N50 C61 H61B 108.8 ?
H61A C61 H61B 107.7 ?
C61 C62 C63 106.3(2) y
C61 C62 H62A 110.5 ?
C63 C62 H62A 110.5 ?
C61 C62 H62B 110.5 ?
C63 C62 H62B 110.5 ?
H62A C62 H62B 108.7 ?
C62 C63 C64 113.9(3) y
C62 C63 H63A 108.8 ?
C64 C63 H63A 108.8 ?
C62 C63 H63B 108.8 ?
C64 C63 H63B 108.8 ?
H63A C63 H63B 107.7 ?
C65 C64 C63 110.4(5) y
C65 C64 H64A 109.6 ?
C63 C64 H64A 109.6 ?
C65 C64 H64B 109.6 ?
C63 C64 H64B 109.6 ?
H64A C64 H64B 108.1 ?
C67 C66 N50 112.9(3) y
C67 C66 H66A 109 ?
N50 C66 H66A 109 ?
C67 C66 H66B 109 ?
N50 C66 H66B 109 ?
H66A C66 H66B 107.8 ?
C66 C67 C68 108.1(3) y
C66 C67 H67A 110.1 ?
C68 C67 H67A 110.1 ?
C66 C67 H67B 110.1 ?
C68 C67 H67B 110.1 ?
H67A C67 H67B 108.4 ?
C69 C68 C67 125.0(4) y
C69 C68 H68A 106.1 ?
C67 C68 H68A 106.1 ?
C69 C68 H68B 106.1 ?
C67 C68 H68B 106.1 ?
H68A C68 H68B 106.3 ?
C68 C69 C70 110.1(4) y
C68 C69 H69A 109.6 ?
C70 C69 H69A 109.6 ?
C68 C69 H69B 109.6 ?
C70 C69 H69B 109.6 ?
H69A C69 H69B 108.1 ?
N50 C71 C72 114.2(2) y
N50 C71 H71A 108.7 ?
C72 C71 H71A 108.7 ?
N50 C71 H71B 108.7 ?
C72 C71 H71B 108.7 ?
H71A C71 H71B 107.6 ?
C73 C72 C71 109.1(2) y
C73 C72 H72A 109.9 ?
C71 C72 H72A 109.9 ?
C73 C72 H72B 109.9 ?
C71 C72 H72B 109.9 ?
H72A C72 H72B 108.3 ?
C74 C73 C72 111.4(3) y
C74 C73 H73A 109.3 ?
C72 C73 H73A 109.3 ?
C74 C73 H73B 109.3 ?
C72 C73 H73B 109.3 ?
H73A C73 H73B 108 ?
C75 C74 C73 111.2(3) y
C75 C74 H74A 109.4 ?
C73 C74 H74A 109.4 ?
C75 C74 H74B 109.4 ?
C73 C74 H74B 109.4 ?
H74A C74 H74B 108 ?
N50 C76 C77 113.5(2) y
N50 C76 H76A 108.9 ?
C77 C76 H76A 108.9 ?
N50 C76 H76B 108.9 ?
C77 C76 H76B 108.9 ?
H76A C76 H76B 107.7 ?
C76 C77 C78 108.3(3) y
C76 C77 H77A 110 ?
C78 C77 H77A 110 ?
C76 C77 H77B 110 ?
C78 C77 H77B 110 ?
H77A C77 H77B 108.4 ?
C79 C78 C77 101.6(3) y
C79 C78 H78A 111.5 ?
C77 C78 H78A 111.5 ?
C79 C78 H78B 111.5 ?
C77 C78 H78B 111.5 ?
H78A C78 H78B 109.3 ?
C78 C79 C80 104.4(5) y
C78 C79 H79A 110.9 ?
C80 C79 H79A 110.9 ?
C78 C79 H79B 110.9 ?
C80 C79 H79B 110.9 ?
H79A C79 H79B 108.9 ?

loop_
_geom_bond_atom_site_label_1
_geom_bond_atom_site_label_2
_geom_bond_distance
_geom_bond_publ_flag
B1 O2 1.451(3) y
B1 O3 1.460(3) y
B1 O1 1.464(3) y
B1 O4 1.503(3) y
O1 C10 1.374(3) y
O2 C20 1.367(3) y
O3 C30 1.354(3) y
O4 C40 1.357(3) y
C10 C11 1.387(3) y
C10 C15 1.391(3) y
C11 C12 1.401(3) y
C11 C21 1.458(3) y
C12 C13 1.382(3) y
C12 H12 0.93 ?
C13 C14 1.361(3) y
C13 H13 0.93 ?
C14 C15 1.420(3) y
C14 H14 0.93 ?
C15 H15 0.93 ?
C20 C25 1.394(3) y
C20 C21 1.399(3) y
C21 C22 1.428(3) y
C22 C23 1.338(3) y
C22 H22 0.93 ?
C23 C24 1.351(3) y
C23 H23 0.93 ?
C24 C25 1.433(3) y
C24 H24 0.93 ?
C25 H25 0.93 ?
C30 C31 1.386(3) y
C30 C35 1.388(3) y
C31 C32 1.410(3) y
C31 C41 1.459(4) y
C32 C33 1.348(3) y
C32 H32 0.93 ?
C33 C34 1.302(3) y
C33 H33 0.93 ?
C34 C35 1.418(3) y
C34 H34 0.93 ?
C35 H35 0.93 ?
C40 C45 1.393(3) y
C40 C41 1.409(4) y
C41 C42 1.429(3) y
C42 C43 1.313(3) y
C42 H42 0.93 ?
C43 C44 1.385(3) y
C43 H43 0.93 ?
C44 C45 1.403(3) y
C44 H44 0.93 ?
C45 H45 0.93 ?
N50 C71 1.510(3) y
N50 C76 1.517(4) y
N50 C61 1.528(4) y
N50 C66 1.548(4) y
C61 C62 1.523(4) y
C61 H61a 0.97 ?
C61 H61b 0.97 ?
C62 C63 1.526(4) y
C62 H62a 0.97 ?
C62 H62b 0.97 ?
C63 C64 1.532(6) y
C63 H63a 0.97 ?
C63 H63b 0.97 ?
C64 C65 1.528(7) y
C64 H64a 0.97 ?
C64 H64b 0.97 ?
C65 H65a 0.96 ?
C65 H65b 0.96 ?
C65 H65c 0.96 ?
C64b C65b 1.521(9) y
C66 C67 1.538(4) y
C66 H66a 0.97 ?
C66 H66b 0.97 ?
C67 C68 1.542(4) y
C67 H67a 0.97 ?
C67 H67b 0.97 ?
C68 C69 1.518(6) y
C68 H68a 0.97 ?
C68 H68b 0.97 ?
C69 C70 1.540(5) y
C69 H69a 0.97 ?
C69 H69b 0.97 ?
C70 H70a 0.96 ?
C70 H70b 0.96 ?
C70 H70c 0.96 ?
C69b C70b 1.539(6) y
C71 C72 1.535(4) y
C71 H71a 0.97 ?
C71 H71b 0.97 ?
C72 C73 1.534(4) y
C72 H72a 0.97 ?
C72 H72b 0.97 ?
C73 C74 1.533(4) y
C73 H73a 0.97 ?
C73 H73b 0.97 ?
C74 C75 1.533(4) y
C74 H74a 0.97 ?
C74 H74b 0.97 ?
C75 H75a 0.96 ?
C75 H75b 0.96 ?
C75 H75c 0.96 ?
C76 C77 1.536(4) y
C76 H76a 0.97 ?
C76 H76b 0.97 ?
C77 C78 1.539(4) y
C77 H77a 0.97 ?
C77 H77b 0.97 ?
C78 C79 1.532(7) y
C78 H78a 0.97 ?
C78 H78b 0.97 ?
C79 C80 1.567(6) y
C79 H79a 0.97 ?
C79 H79b 0.97 ?
C80 H80a 0.96 ?
C80 H80b 0.96 ?
C80 H80c 0.96 ?
C79b C80b 1.565(7) y

loop_
_geom_torsion_atom_site_label_1
_geom_torsion_atom_site_label_2
_geom_torsion_atom_site_label_3
_geom_torsion_atom_site_label_4
_geom_torsion
_geom_torsion_publ_flag
O2 B1 O1 C10 38.5(3) y
O3 B1 O1 C10 163.37(18) y
O4 B1 O1 C10 -77.0(2) y
O3 B1 O2 C20 -71.2(2) y
O1 B1 O2 C20 48.3(3) y
O4 B1 O2 C20 168.61(18) y
O2 B1 O3 C30 -79.8(3) y
O1 B1 O3 C30 155.64(18) y
O4 B1 O3 C30 35.8(3) y
O2 B1 O4 C40 170.76(18) y
O3 B1 O4 C40 48.4(3) y
O1 B1 O4 C40 -67.3(3) y
B1 O1 C10 C11 -68.9(3) y
B1 O1 C10 C15 114.7(2) y
O1 C10 C11 C12 -176.1(2) y
C15 C10 C11 C12 0.2(4) y
O1 C10 C11 C21 5.4(4) y
C15 C10 C11 C21 -178.4(2) y
C10 C11 C12 C13 -1.1(4) y
C21 C11 C12 C13 177.4(2) y
C11 C12 C13 C14 1.9(4) y
C12 C13 C14 C15 -1.8(4) y
O1 C10 C15 C14 176.2(2) y
C11 C10 C15 C14 -0.1(4) y
C13 C14 C15 C10 0.9(4) y
B1 O2 C20 C25 114.0(3) y
B1 O2 C20 C21 -71.4(3) y
O2 C20 C21 C22 -178.1(2) y
C25 C20 C21 C22 -3.5(4) y
O2 C20 C21 C11 2.5(4) y
C25 C20 C21 C11 177.1(3) y
C10 C11 C21 C20 42.3(4) y
C12 C11 C21 C20 -136.2(3) y
C10 C11 C21 C22 -137.0(3) y
C12 C11 C21 C22 44.5(4) y
C20 C21 C22 C23 2.8(4) y
C11 C21 C22 C23 -177.9(2) y
C21 C22 C23 C24 -0.8(4) y
C22 C23 C24 C25 -0.4(4) y
O2 C20 C25 C24 176.9(2) y
C21 C20 C25 C24 2.3(4) y
C23 C24 C25 C20 -0.3(4) y
B1 O3 C30 C31 -66.9(3) y
B1 O3 C30 C35 116.8(3) y
O3 C30 C31 C32 -171.2(2) y
C35 C30 C31 C32 5.0(4) y
O3 C30 C31 C41 4.5(4) y
C35 C30 C31 C41 -179.3(2) y
C30 C31 C32 C33 -2.8(4) y
C41 C31 C32 C33 -178.5(3) y
C31 C32 C33 C34 -0.8(4) y
C32 C33 C34 C35 2.2(4) y
O3 C30 C35 C34 172.7(2) y
C31 C30 C35 C34 -3.8(4) y
C33 C34 C35 C30 0.2(4) y
B1 O4 C40 C45 111.4(3) y
B1 O4 C40 C41 -70.0(3) y
O4 C40 C41 C42 -176.1(2) y
C45 C40 C41 C42 2.5(4) y
O4 C40 C41 C31 1.7(4) y
C45 C40 C41 C31 -179.7(2) y
C30 C31 C41 C40 41.7(4) y
C32 C31 C41 C40 -142.6(3) y
C30 C31 C41 C42 -140.7(3) y
C32 C31 C41 C42 34.9(4) y
C40 C41 C42 C43 -0.9(4) y
C31 C41 C42 C43 -178.5(3) y
C41 C42 C43 C44 -0.5(4) y
C42 C43 C44 C45 0.1(4) y
O4 C40 C45 C44 175.7(2) y
C41 C40 C45 C44 -3.0(4) y
C43 C44 C45 C40 1.6(4) y
C71 N50 C61 C62 177.9(2) y
C76 N50 C61 C62 56.8(3) y
C66 N50 C61 C62 -61.3(3) y
N50 C61 C62 C63 171.9(2) y
C61 C62 C63 C64 175.6(3) y
C62 C63 C64 C65 60.1(5) y
C71 N50 C66 C67 59.9(3) y
C76 N50 C66 C67 -178.2(3) y
C61 N50 C66 C67 -56.6(3) y
N50 C66 C67 C68 171.0(3) y
C66 C67 C68 C69 -162.1(4) y
C67 C68 C69 C70 103.6(5) y
C76 N50 C71 C72 -58.5(3) y
C61 N50 C71 C72 179.8(2) y
C66 N50 C71 C72 60.4(3) y
N50 C71 C72 C73 -179.4(2) y
C71 C72 C73 C74 -176.8(2) y
C72 C73 C74 C75 175.5(3) y
C71 N50 C76 C77 -55.8(3) y
C61 N50 C76 C77 61.6(3) y
C66 N50 C76 C77 -178.1(2) y
N50 C76 C77 C78 177.9(2) y
C76 C77 C78 C79 85.0(4) y
C77 C78 C79 C80 -177.6(5) y
